data_2004104
loop_
_publ_author_name
'Fun, H.-K.'
'Sivakumar, K.'
'Ang, H.-B.'
'Sam, T.-W.'
'Gan, E.-K.'

_publ_section_title
;A 2:1 Solid Solution of
 6-Chloro-2,3,6-trideoxy-<small>D</small>-<i>erythro</i>-hex-2-enono-1,5-lactone
 and its 6-Bromo Analogue
;
_journal_issue 11
_journal_name_full 'Acta Crystallographica Section C'
_journal_page_first 2450
_journal_page_last 2453
_journal_paper_doi 10.1107/S0108270195006615
_journal_volume 51
_journal_year 1995
_chemical_formula_moiety '(C6 H7 Br O3)0.34. (C6 H7 Cl O3)0.66'
_chemical_formula_sum 'C6 H7 Br0.34 Cl0.66 O3'
_chemical_formula_weight 177.69
_chemical_name_systematic
;
2-Bromo-3-deoxy-D-erythro-hex-2-enono-1,5-lactone and
2-Chloro-3-deoxy-D-erythro-hex-2-enono-1,5-lactone
;
_space_group_IT_number 19
_symmetry_cell_setting orthorhombic
_symmetry_space_group_name_Hall 'P 2ac 2ab'
_symmetry_space_group_name_H-M 'P 21 21 21'
_audit_creation_method SHELXL
_cell_angle_alpha 90.00
_cell_angle_beta 90.00
_cell_angle_gamma 90.00
_cell_formula_units_Z 4
_cell_length_a 4.5232(8)
_cell_length_b 10.5764(10)
_cell_length_c 14.8003(14)
_cell_measurement_reflns_used 25
_cell_measurement_temperature 293(2)
_cell_measurement_theta_max 20
_cell_measurement_theta_min 8
_cell_volume 708.03(16)
_computing_cell_refinement XSCANS
_computing_data_collection 'XSCANS (Siemens, 1994)'
_computing_data_reduction XSCANS
_computing_molecular_graphics 'SHELXTL/PC (Sheldrick, 1990b)'
_computing_publication_material SHELXL93
_computing_structure_refinement 'SHELXL93 (Sheldrick, 1993)'
_computing_structure_solution 'SHELXS86 (Sheldrick, 1990a)'
_diffrn_ambient_temperature 293(2)
_diffrn_measurement_device 'Siemens P4'
_diffrn_measurement_method \q/2\q
_diffrn_radiation_monochromator graphite
_diffrn_radiation_source 'fine-focus sealed tube'
_diffrn_radiation_type MoK\a
_diffrn_radiation_wavelength 0.71073
_diffrn_reflns_av_R_equivalents 0.0163
_diffrn_reflns_av_sigmaI/netI 0.0429
_diffrn_reflns_limit_h_max 5
_diffrn_reflns_limit_h_min -1
_diffrn_reflns_limit_k_max 13
_diffrn_reflns_limit_k_min -1
_diffrn_reflns_limit_l_max 19
_diffrn_reflns_limit_l_min -1
_diffrn_reflns_number 1394
_diffrn_reflns_theta_max 27.49
_diffrn_reflns_theta_min 2.37
_diffrn_standards_decay_% 3
_diffrn_standards_interval_count 100
_diffrn_standards_number 3
_exptl_absorpt_coefficient_mu 2.270
_exptl_absorpt_correction_type none
_exptl_crystal_colour colourless
_exptl_crystal_density_diffrn 1.667
_exptl_crystal_description transparent
_exptl_crystal_F_000 360.5
_exptl_crystal_size_max 0.32
_exptl_crystal_size_mid 0.10
_exptl_crystal_size_min 0.08
_refine_diff_density_max 0.313
_refine_diff_density_min -0.255
_refine_ls_abs_structure_details 'Flack (1983) parameter = 0.02(3)'
_refine_ls_abs_structure_Flack 0.02(3)
_refine_ls_extinction_coef 0.017(3)
_refine_ls_extinction_method 'SHELXL93 (Sheldrick, 1993)'
_refine_ls_goodness_of_fit_all 0.938
_refine_ls_goodness_of_fit_obs 1.046
_refine_ls_hydrogen_treatment refall
_refine_ls_matrix_type full
_refine_ls_number_parameters 121
_refine_ls_number_reflns 1248
_refine_ls_number_restraints 0
_refine_ls_restrained_S_all 0.938
_refine_ls_restrained_S_obs 1.046
_refine_ls_R_factor_all 0.0508
_refine_ls_R_factor_obs 0.0347
_refine_ls_shift/esd_max 0.000
_refine_ls_shift/esd_mean 0.000
_refine_ls_structure_factor_coef Fsqd
_refine_ls_weighting_scheme
;
calc w = 1/[\s^2^(F~o~^2^) + (0.0462P)^2^]
where P = (F~o~^2^ + 2F~c~^2^)/3
;
_refine_ls_wR_factor_all 0.0864
_refine_ls_wR_factor_obs 0.0821
_reflns_number_observed 936
_reflns_number_total 1248
_reflns_observed_criterion >2sigma(I)
_cod_data_source_file cf1006.cif
_cod_data_source_block sam4
_cod_depositor_comments
;
The following automatic conversions were performed:
'_symmetry_cell_setting' value 'Orthorhombic' changed to 'orthorhombic'
according to '/home/saulius/struct/CIF-dictionaries/cif_core.dic'
dictionary named 'cif_core.dic' version 2.4.1 from 2010-06-29.

Automatic conversion script
Id: cif_fix_enum 1527 2010-12-29 10:47:43Z saulius 

The following automatic conversions were performed:

'_symmetry_cell_setting' value 'Orthorhombic' changed to
'orthorhombic' according to
/home/saulius/struct/CIF-dictionaries/cif_core.dic dictionary named
'cif_core.dic' version 2.4.1 from
2010-06-29.

'_exptl_absorpt_correction_type' value 'None' changed to
'none' according to
/home/saulius/struct/CIF-dictionaries/cif_core.dic dictionary named
'cif_core.dic' version 2.4.1 from 2010-06-29.

'_geom_bond_publ_flag'
value 'Yes' changed to 'yes' according to
/home/saulius/struct/CIF-dictionaries/cif_core.dic dictionary named
'cif_core.dic' version 2.4.1 from 2010-06-29 (10
times).

'_geom_angle_publ_flag' value 'Yes' changed to 'yes'
according to /home/saulius/struct/CIF-dictionaries/cif_core.dic
dictionary named 'cif_core.dic' version 2.4.1 from 2010-06-29 (13
times).

'_geom_torsion_publ_flag' value 'Yes' changed to 'yes'
according to /home/saulius/struct/CIF-dictionaries/cif_core.dic
dictionary named 'cif_core.dic' version 2.4.1 from 2010-06-29 (15
times).

Automatic conversion script
Id: cif_fix_values 1715 2011-07-08 13:25:40Z adriana 
;
_cod_original_cell_volume 708.0(2)
_cod_database_code 2004104

loop_
_symmetry_equiv_pos_as_xyz
'x, y, z'
'-x+1/2, -y, z+1/2'
'-x, y+1/2, -z+1/2'
'x+1/2, -y+1/2, -z'

loop_
_atom_site_aniso_label
_atom_site_aniso_U_11
_atom_site_aniso_U_22
_atom_site_aniso_U_33
_atom_site_aniso_U_12
_atom_site_aniso_U_13
_atom_site_aniso_U_23
Br 0.1175(7) 0.0519(3) 0.0419(3) 0.0010(5) -0.0196(4) 0.0033(2)
Cl 0.1175(7) 0.0519(3) 0.0419(3) 0.0010(5) -0.0196(4) 0.0033(2)
O1 0.0473(13) 0.0415(11) 0.0317(9) 0.0026(13) 0.0007(12) -0.0036(8)
O2 0.074(2) 0.0506(13) 0.0379(12) 0.0061(14) 0.0104(13) -0.0085(10)
O3 0.049(2) 0.0488(14) 0.069(2) 0.003(2) 0.001(2) -0.0075(12)
C1 0.052(2) 0.0399(15) 0.0323(13) -0.011(2) -0.003(2) 0.0007(13)
C2 0.061(2) 0.055(2) 0.034(2) -0.004(2) -0.006(2) 0.003(2)
C3 0.050(2) 0.053(2) 0.047(2) 0.001(2) -0.009(2) 0.012(2)
C4 0.042(2) 0.041(2) 0.047(2) -0.003(2) 0.000(2) -0.001(2)
C5 0.036(2) 0.037(2) 0.0368(15) -0.002(2) 0.0048(14) -0.0010(13)
C6 0.056(2) 0.042(2) 0.0369(14) 0.004(2) 0.000(2) -0.0057(13)

loop_
_atom_site_label
_atom_site_occupancy
_atom_site_fract_x
_atom_site_fract_y
_atom_site_fract_z
_atom_site_U_iso_or_equiv
_atom_site_thermal_displace_type
_atom_site_calc_flag
_atom_site_refinement_flags
_atom_site_type_symbol
Br .339(4) .0302(2) .40231(5) .56086(4) .0704(3) Uani d P Br
Cl .661(4) .0302(2) .40231(5) .56086(4) .0704(3) Uani d P Cl
O1 1 -.0101(6) .3414(2) .76777(11) .0401(6) Uani d . O
O2 1 -0.1023(6) .4304(2) .89866(15) .0542(7) Uani d . O
O3 1 .4835(7) .0748(3) .7145(2) .0557(7) Uani d . O
C1 1 .0453(8) .3548(3) .8575(2) .0414(8) Uani d . C
C2 1 .2613(9) .2704(4) .8979(2) .0499(10) Uani d . C
C3 1 .3544(9) .1690(4) .8559(2) .0497(9) Uani d . C
C4 1 .2568(9) .1415(3) .7608(2) .0432(8) Uani d . C
C5 1 .1982(8) .2677(3) .7147(2) .0366(8) Uani d . C
C6 1 .0583(10) .2503(3) .6231(2) .0451(9) Uani d . C
H1 1 .064(7) .091(3) .7616(19) .037(8) Uiso d . H
H2 1 .317(8) .286(3) .957(2) .060(10) Uiso d . H
H3 1 .499(9) .112(3) .880(3) .059(11) Uiso d . H
H3O 1 .403(10) .031(4) .686(3) .060(15) Uiso d . H
H5 1 .387(7) .311(3) .7072(18) .034(8) Uiso d . H
H6A 1 .184(8) .202(3) .591(2) .038(9) Uiso d . H
H6B 1 -0.152(9) .215(4) .628(2) .056(11) Uiso d . H

loop_
_atom_type_symbol
_atom_type_description
_atom_type_scat_dispersion_real
_atom_type_scat_dispersion_imag
_atom_type_scat_source
C C 0.0033 0.0016 'International Tables Vol C Tables 4.2.6.8 and 6.1.1.4'
H H 0.0000 0.0000 'International Tables Vol C Tables 4.2.6.8 and 6.1.1.4'
O O 0.0106 0.0060 'International Tables Vol C Tables 4.2.6.8 and 6.1.1.4'
Cl Cl 0.1484 0.1585 'International Tables Vol C Tables 4.2.6.8 and 6.1.1.4'
Br Br -0.2901 2.4595 'International Tables Vol C Tables 4.2.6.8 and 6.1.1.4'

loop_
_geom_angle_atom_site_label_1
_geom_angle_atom_site_label_2
_geom_angle_atom_site_label_3
_geom_angle
_geom_angle_publ_flag
C1 O1 C5 117.7(3) yes
O2 C1 O1 117.4(3) yes
O2 C1 C2 124.8(3) yes
O1 C1 C2 117.6(3) yes
C3 C2 C1 121.6(3) yes
C2 C3 C4 120.6(3) yes
O3 C4 C3 109.6(3) yes
O3 C4 C5 110.2(3) yes
C3 C4 C5 107.5(3) yes
O1 C5 C6 106.2(3) yes
O1 C5 C4 109.9(3) yes
C6 C5 C4 111.6(3) yes
C5 C6 Br/Cl 111.7(2) yes

loop_
_geom_bond_atom_site_label_1
_geom_bond_atom_site_label_2
_geom_bond_distance
_geom_bond_publ_flag
Br/Cl C6 1.858(3) yes
O1 C1 1.358(3) yes
O1 C5 1.453(4) yes
O2 C1 1.207(4) yes
O3 C4 1.421(4) yes
C1 C2 1.452(5) yes
C2 C3 1.309(5) yes
C3 C4 1.503(5) yes
C4 C5 1.522(4) yes
C5 C6 1.507(4) yes

loop_
_geom_torsion_atom_site_label_1
_geom_torsion_atom_site_label_2
_geom_torsion_atom_site_label_3
_geom_torsion_atom_site_label_4
_geom_torsion
_geom_torsion_publ_flag
C5 O1 C1 O2 169.5(3) yes
C5 O1 C1 C2 -15.0(4) yes
O2 C1 C2 C3 161.0(4) yes
O1 C1 C2 C3 -14.0(5) yes
C1 C2 C3 C4 4.6(6) yes
C2 C3 C4 O3 149.3(4) yes
C2 C3 C4 C5 29.5(5) yes
C1 O1 C5 C6 170.7(3) yes
C1 O1 C5 C4 49.8(4) yes
O3 C4 C5 O1 -173.8(3) yes
C3 C4 C5 O1 -54.4(4) yes
O3 C4 C5 C6 68.6(4) yes
C3 C4 C5 C6 -172.0(3) yes
O1 C5 C6 Br/Cl 67.3(3) yes
C4 C5 C6 Br/Cl -172.8(3) yes
